data_2211195
loop_
_publ_author_name
'G. Senthil Kumar'
'K. Chinnakali'
'R. Balamurugan'
'A. K. Mohanakrishnan'
'Hoong-Kun Fun'

_publ_section_title
;
 (3-Phenylsulfanyl-1-phenylsulfonyl-1<i>H</i>-indol-2-yl)methyl
 benzoate
;
_journal_coeditor_code SG2075
_journal_issue 11
_journal_name_full 'Acta Crystallographica Section E'
_journal_page_first o5092
_journal_page_last o5094
_journal_paper_doi 10.1107/S160053680604219X
_journal_volume 62
_journal_year 2006
_chemical_formula_iupac 'C28 H21 N O4 S2'
_chemical_formula_moiety 'C28 H21 N O4 S2'
_chemical_formula_sum 'C28 H21 N O4 S2'
_chemical_formula_weight 499.58
_chemical_name_systematic
;
(3-Phenylsulfanyl-1-phenylsulfonyl-1H-indol-2yl)methyl benzoate
;
_space_group_IT_number 14
_symmetry_cell_setting monoclinic
_symmetry_space_group_name_Hall '-P 2yn'
_symmetry_space_group_name_H-M 'P 1 21/n 1'
_atom_sites_solution_hydrogens geom
_atom_sites_solution_primary direct
_atom_sites_solution_secondary difmap
_audit_creation_method SHELXL-97
_cell_angle_alpha 90.00
_cell_angle_beta 97.0090(10)
_cell_angle_gamma 90.00
_cell_formula_units_Z 4
_cell_length_a 13.0297(2)
_cell_length_b 10.0767(2)
_cell_length_c 17.7557(2)
_cell_measurement_reflns_used 6236
_cell_measurement_temperature 100.00(10)
_cell_measurement_theta_max 29.50
_cell_measurement_theta_min 2.56
_cell_volume 2313.84(6)
_computing_cell_refinement APEX2
_computing_data_collection 'APEX2 (Bruker, 2005)'
_computing_data_reduction 'SAINT (Bruker, 2005)'
_computing_molecular_graphics SHELXTL
_computing_publication_material
;
SHELXTL and PLATON (Spek, 2003)
;
_computing_structure_refinement SHELXTL
_computing_structure_solution 'SHELXTL (Sheldrick, 1998)'
_diffrn_ambient_temperature 100.00(10)
_diffrn_detector_area_resol_mean 8.33
_diffrn_measured_fraction_theta_full 1.000
_diffrn_measured_fraction_theta_max 1.000
_diffrn_measurement_device_type
;
Bruker SMART APEX2 CCD
;
_diffrn_measurement_method \w
_diffrn_radiation_monochromator graphite
_diffrn_radiation_source 'fine-focus sealed tube'
_diffrn_radiation_type MoK\a
_diffrn_radiation_wavelength 0.71073
_diffrn_reflns_av_R_equivalents 0.0369
_diffrn_reflns_av_sigmaI/netI 0.0250
_diffrn_reflns_limit_h_max 16
_diffrn_reflns_limit_h_min -16
_diffrn_reflns_limit_k_max 13
_diffrn_reflns_limit_k_min -12
_diffrn_reflns_limit_l_max 23
_diffrn_reflns_limit_l_min -23
_diffrn_reflns_number 36710
_diffrn_reflns_theta_full 27.50
_diffrn_reflns_theta_max 27.50
_diffrn_reflns_theta_min 1.84
_diffrn_standards_number 0
_exptl_absorpt_coefficient_mu 0.268
_exptl_absorpt_correction_T_max 0.9640
_exptl_absorpt_correction_T_min 0.8384
_exptl_absorpt_correction_type multi-scan
_exptl_absorpt_process_details '(SADABS; Bruker, 2005)'
_exptl_crystal_colour colourless
_exptl_crystal_density_diffrn 1.434
_exptl_crystal_density_method 'not measured'
_exptl_crystal_description Block
_exptl_crystal_F_000 1040
_exptl_crystal_size_max 0.48
_exptl_crystal_size_mid 0.26
_exptl_crystal_size_min 0.14
_refine_diff_density_max 0.361
_refine_diff_density_min -0.436
_refine_ls_extinction_method none
_refine_ls_goodness_of_fit_ref 1.106
_refine_ls_hydrogen_treatment constr
_refine_ls_matrix_type full
_refine_ls_number_parameters 316
_refine_ls_number_reflns 5311
_refine_ls_number_restraints 0
_refine_ls_restrained_S_all 1.106
_refine_ls_R_factor_all 0.0438
_refine_ls_R_factor_gt 0.0332
_refine_ls_shift/su_max 0.001
_refine_ls_shift/su_mean 0.000
_refine_ls_structure_factor_coef Fsqd
_refine_ls_weighting_details 'calc w=1/[\s^2^(Fo^2^)+(0.0516P)^2^+0.9619P] where P=(Fo^2^+2Fc^2^)/3'
_refine_ls_weighting_scheme calc
_refine_ls_wR_factor_gt 0.0880
_refine_ls_wR_factor_ref 0.1012
_reflns_number_gt 4472
_reflns_number_total 5311
_reflns_threshold_expression I>2\s(I)
_cod_data_source_file sg2075.cif
_cod_data_source_block I
_cod_original_sg_symbol_H-M 'P 21/n'
_cod_database_code 2211195
_cod_database_fobs_code 2211195

loop_
_symmetry_equiv_pos_as_xyz
'x, y, z'
'-x+1/2, y+1/2, -z+1/2'
'-x, -y, -z'
'x-1/2, -y-1/2, z-1/2'

loop_
_atom_site_type_symbol
_atom_site_label
_atom_site_fract_x
_atom_site_fract_y
_atom_site_fract_z
_atom_site_U_iso_or_equiv
_atom_site_adp_type
_atom_site_calc_flag
_atom_site_refinement_flags
_atom_site_occupancy
S S1 0.20550(3) 0.26936(4) -0.04214(2) 0.01621(11) Uani d . 1
S S2 0.51945(3) -0.02845(4) 0.11349(2) 0.01737(11) Uani d . 1
O O1 0.25190(9) 0.38582(12) -0.00724(6) 0.0231(3) Uani d . 1
O O2 0.10083(9) 0.23650(12) -0.03436(6) 0.0218(3) Uani d . 1
O O3 0.41059(8) 0.32450(12) 0.12017(6) 0.0174(2) Uani d . 1
O O4 0.46833(9) 0.52373(12) 0.08570(6) 0.0231(3) Uani d . 1
N N1 0.27620(9) 0.14018(13) -0.00451(7) 0.0146(3) Uani d . 1
C C1 0.37703(11) 0.14351(16) 0.03582(8) 0.0152(3) Uani d . 1
C C2 0.40377(12) 0.01751(16) 0.05810(8) 0.0154(3) Uani d . 1
C C3 0.32120(11) -0.07144(17) 0.02984(8) 0.0153(3) Uani d . 1
C C4 0.30909(12) -0.20873(17) 0.03460(9) 0.0183(3) Uani d . 1
H H4 0.3630 -0.2624 0.0593 0.022 Uiso calc R 1
C C5 0.21731(13) -0.26498(17) 0.00271(9) 0.0200(3) Uani d . 1
H H5 0.2080 -0.3583 0.0053 0.024 Uiso calc R 1
C C6 0.13746(12) -0.18518(18) -0.03353(9) 0.0203(3) Uani d . 1
H H6 0.0744 -0.2258 -0.0540 0.024 Uiso calc R 1
C C7 0.14818(12) -0.04933(17) -0.04027(9) 0.0181(3) Uani d . 1
H H7 0.0942 0.0037 -0.0654 0.022 Uiso calc R 1
C C8 0.24188(12) 0.00677(16) -0.00847(8) 0.0149(3) Uani d . 1
C C9 0.22153(12) 0.27019(16) -0.13915(9) 0.0160(3) Uani d . 1
C C10 0.30323(12) 0.34081(17) -0.16331(9) 0.0197(3) Uani d . 1
H H10 0.3538 0.3816 -0.1277 0.024 Uiso calc R 1
C C11 0.30917(12) 0.35036(18) -0.24066(9) 0.0224(4) Uani d . 1
H H11 0.3644 0.3981 -0.2583 0.027 Uiso calc R 1
C C12 0.23496(13) 0.29071(18) -0.29246(9) 0.0220(4) Uani d . 1
H H12 0.2390 0.2990 -0.3453 0.026 Uiso calc R 1
C C13 0.15514(13) 0.21923(19) -0.26733(9) 0.0233(4) Uani d . 1
H H13 0.1054 0.1771 -0.3031 0.028 Uiso calc R 1
C C14 0.14718(13) 0.20860(18) -0.19042(9) 0.0211(3) Uani d . 1
H H14 0.0921 0.1602 -0.1730 0.025 Uiso calc R 1
C C15 0.44001(12) 0.26605(17) 0.05116(9) 0.0171(3) Uani d . 1
H H15A 0.5146 0.2440 0.0578 0.021 Uiso calc R 1
H H15B 0.4263 0.3290 0.0083 0.021 Uiso calc R 1
C C16 0.43189(11) 0.45427(16) 0.13097(9) 0.0164(3) Uani d . 1
C C17 0.40915(11) 0.49954(17) 0.20724(8) 0.0160(3) Uani d . 1
C C18 0.38667(12) 0.40954(17) 0.26242(9) 0.0196(3) Uani d . 1
H H18 0.3800 0.3177 0.2506 0.023 Uiso calc R 1
C C19 0.37398(13) 0.45420(18) 0.33473(9) 0.0226(4) Uani d . 1
H H19 0.3605 0.3928 0.3729 0.027 Uiso calc R 1
C C20 0.38104(12) 0.58882(19) 0.35100(9) 0.0220(4) Uani d . 1
H H20 0.3725 0.6194 0.4005 0.026 Uiso calc R 1
C C21 0.40052(13) 0.67901(18) 0.29553(10) 0.0230(4) Uani d . 1
H H21 0.4032 0.7713 0.3066 0.028 Uiso calc R 1
C C22 0.41609(12) 0.63432(17) 0.22365(9) 0.0200(3) Uani d . 1
H H22 0.4314 0.6957 0.1860 0.024 Uiso calc R 1
C C23 0.49040(12) -0.00806(16) 0.20838(8) 0.0160(3) Uani d . 1
C C24 0.39649(12) 0.03730(17) 0.22801(9) 0.0197(3) Uani d . 1
H H24 0.3415 0.0584 0.1897 0.024 Uiso calc R 1
C C25 0.38356(14) 0.05171(18) 0.30455(10) 0.0231(4) Uani d . 1
H H25 0.3193 0.0823 0.3181 0.028 Uiso calc R 1
C C26 0.46327(14) 0.02195(18) 0.36089(9) 0.0233(4) Uani d . 1
H H26 0.4542 0.0330 0.4128 0.028 Uiso calc R 1
C C27 0.55668(13) -0.02433(17) 0.34077(9) 0.0224(4) Uani d . 1
H H27 0.6114 -0.0460 0.3792 0.027 Uiso calc R 1
C C28 0.57066(12) -0.03922(16) 0.26493(9) 0.0188(3) Uani d . 1
H H28 0.6348 -0.0706 0.2516 0.023 Uiso calc R 1

loop_
_atom_site_aniso_label
_atom_site_aniso_U_11
_atom_site_aniso_U_22
_atom_site_aniso_U_33
_atom_site_aniso_U_12
_atom_site_aniso_U_13
_atom_site_aniso_U_23
S1 0.01942(19) 0.0141(2) 0.01470(19) 0.00292(15) 0.00046(14) 0.00131(15)
S2 0.01695(19) 0.0202(2) 0.01422(18) 0.00298(15) -0.00112(14) -0.00017(15)
O1 0.0319(6) 0.0151(6) 0.0208(6) 0.0041(5) -0.0022(5) -0.0023(5)
O2 0.0199(6) 0.0236(7) 0.0222(6) 0.0054(5) 0.0043(4) 0.0052(5)
O3 0.0247(6) 0.0140(6) 0.0136(5) -0.0024(5) 0.0028(4) -0.0025(4)
O4 0.0329(6) 0.0179(6) 0.0195(6) -0.0060(5) 0.0073(5) -0.0008(5)
N1 0.0170(6) 0.0123(7) 0.0138(6) 0.0005(5) -0.0013(5) 0.0010(5)
C1 0.0173(7) 0.0167(8) 0.0113(7) 0.0012(6) 0.0006(5) -0.0009(6)
C2 0.0174(7) 0.0162(8) 0.0122(7) 0.0010(6) -0.0002(5) -0.0012(6)
C3 0.0184(7) 0.0163(8) 0.0109(7) 0.0012(6) 0.0013(5) -0.0003(6)
C4 0.0230(8) 0.0173(9) 0.0144(7) 0.0027(6) 0.0018(6) 0.0001(6)
C5 0.0271(8) 0.0146(8) 0.0187(8) -0.0021(7) 0.0042(6) -0.0013(6)
C6 0.0206(8) 0.0216(9) 0.0185(8) -0.0045(7) 0.0011(6) -0.0037(7)
C7 0.0178(7) 0.0189(9) 0.0171(7) 0.0003(6) 0.0001(6) -0.0003(6)
C8 0.0204(7) 0.0128(8) 0.0117(7) 0.0010(6) 0.0031(6) -0.0003(6)
C9 0.0176(7) 0.0145(8) 0.0153(7) 0.0023(6) -0.0004(6) 0.0024(6)
C10 0.0187(7) 0.0190(9) 0.0204(8) -0.0008(6) -0.0014(6) 0.0018(7)
C11 0.0204(8) 0.0235(10) 0.0240(8) 0.0032(7) 0.0048(6) 0.0072(7)
C12 0.0266(8) 0.0227(9) 0.0168(7) 0.0070(7) 0.0036(6) 0.0043(7)
C13 0.0266(8) 0.0230(9) 0.0185(8) -0.0021(7) -0.0046(6) 0.0004(7)
C14 0.0224(8) 0.0195(9) 0.0206(8) -0.0025(7) -0.0005(6) 0.0024(7)
C15 0.0199(7) 0.0171(8) 0.0146(7) -0.0014(6) 0.0026(6) -0.0019(6)
C16 0.0161(7) 0.0154(8) 0.0168(7) 0.0002(6) -0.0019(6) -0.0006(6)
C17 0.0151(7) 0.0166(8) 0.0156(7) 0.0003(6) -0.0004(6) -0.0009(6)
C18 0.0230(8) 0.0153(8) 0.0204(8) -0.0005(6) 0.0027(6) -0.0013(7)
C19 0.0272(8) 0.0232(10) 0.0181(8) -0.0012(7) 0.0062(6) 0.0025(7)
C20 0.0222(8) 0.0262(10) 0.0179(8) -0.0023(7) 0.0044(6) -0.0061(7)
C21 0.0271(8) 0.0174(9) 0.0246(8) -0.0047(7) 0.0038(7) -0.0057(7)
C22 0.0240(8) 0.0165(8) 0.0188(8) -0.0029(7) 0.0002(6) 0.0000(7)
C23 0.0202(7) 0.0126(8) 0.0144(7) -0.0026(6) -0.0007(6) 0.0003(6)
C24 0.0208(8) 0.0195(9) 0.0181(8) 0.0006(6) -0.0005(6) -0.0001(6)
C25 0.0270(8) 0.0205(9) 0.0226(8) -0.0009(7) 0.0063(7) -0.0018(7)
C26 0.0376(9) 0.0173(9) 0.0150(7) -0.0077(7) 0.0030(7) -0.0025(7)
C27 0.0286(8) 0.0167(9) 0.0192(8) -0.0066(7) -0.0074(6) 0.0031(7)
C28 0.0198(7) 0.0140(8) 0.0216(8) -0.0021(6) -0.0017(6) 0.0017(6)

loop_
_atom_type_symbol
_atom_type_description
_atom_type_scat_dispersion_real
_atom_type_scat_dispersion_imag
_atom_type_scat_source
C C 0.0033 0.0016 'International Tables Vol C Tables 4.2.6.8 and 6.1.1.4'
H H 0.0000 0.0000 'International Tables Vol C Tables 4.2.6.8 and 6.1.1.4'
N N 0.0061 0.0033 'International Tables Vol C Tables 4.2.6.8 and 6.1.1.4'
O O 0.0106 0.0060 'International Tables Vol C Tables 4.2.6.8 and 6.1.1.4'
S S 0.1246 0.1234 'International Tables Vol C Tables 4.2.6.8 and 6.1.1.4'

loop_
_geom_angle_atom_site_label_1
_geom_angle_atom_site_label_2
_geom_angle_atom_site_label_3
_geom_angle
O2 S1 O1 120.56(7)
O2 S1 N1 105.37(7)
O1 S1 N1 106.33(7)
O2 S1 C9 108.95(7)
O1 S1 C9 109.06(7)
N1 S1 C9 105.51(7)
C2 S2 C23 103.40(7)
C16 O3 C15 116.30(12)
C8 N1 C1 108.37(12)
C8 N1 S1 124.04(10)
C1 N1 S1 127.59(11)
C2 C1 N1 108.24(14)
C2 C1 C15 127.15(14)
N1 C1 C15 124.61(14)
C1 C2 C3 108.94(13)
C1 C2 S2 125.40(12)
C3 C2 S2 125.66(13)
C4 C3 C8 120.16(14)
C4 C3 C2 132.82(15)
C8 C3 C2 107.02(14)
C5 C4 C3 118.72(15)
C5 C4 H4 120.6
C3 C4 H4 120.6
C4 C5 C6 120.53(16)
C4 C5 H5 119.7
C6 C5 H5 119.7
C7 C6 C5 121.90(15)
C7 C6 H6 119.0
C5 C6 H6 119.0
C6 C7 C8 117.20(15)
C6 C7 H7 121.4
C8 C7 H7 121.4
C7 C8 C3 121.44(15)
C7 C8 N1 131.14(15)
C3 C8 N1 107.39(13)
C10 C9 C14 121.62(15)
C10 C9 S1 119.39(12)
C14 C9 S1 118.80(12)
C11 C10 C9 118.52(15)
C11 C10 H10 120.7
C9 C10 H10 120.7
C12 C11 C10 120.48(15)
C12 C11 H11 119.8
C10 C11 H11 119.8
C13 C12 C11 120.16(15)
C13 C12 H12 119.9
C11 C12 H12 119.9
C12 C13 C14 120.51(16)
C12 C13 H13 119.7
C14 C13 H13 119.7
C13 C14 C9 118.69(15)
C13 C14 H14 120.7
C9 C14 H14 120.7
O3 C15 C1 107.11(12)
O3 C15 H15A 110.3
C1 C15 H15A 110.3
O3 C15 H15B 110.3
C1 C15 H15B 110.3
H15A C15 H15B 108.5
O4 C16 O3 124.07(14)
O4 C16 C17 124.41(15)
O3 C16 C17 111.47(13)
C22 C17 C18 120.19(15)
C22 C17 C16 118.29(14)
C18 C17 C16 121.43(15)
C19 C18 C17 119.89(16)
C19 C18 H18 120.1
C17 C18 H18 120.1
C20 C19 C18 119.78(16)
C20 C19 H19 120.1
C18 C19 H19 120.1
C21 C20 C19 120.42(16)
C21 C20 H20 119.8
C19 C20 H20 119.8
C20 C21 C22 119.96(17)
C20 C21 H21 120.0
C22 C21 H21 120.0
C17 C22 C21 119.71(16)
C17 C22 H22 120.1
C21 C22 H22 120.1
C24 C23 C28 119.96(14)
C24 C23 S2 124.74(12)
C28 C23 S2 115.30(12)
C23 C24 C25 119.51(15)
C23 C24 H24 120.2
C25 C24 H24 120.2
C26 C25 C24 120.76(16)
C26 C25 H25 119.6
C24 C25 H25 119.6
C25 C26 C27 119.37(15)
C25 C26 H26 120.3
C27 C26 H26 120.3
C28 C27 C26 120.52(15)
C28 C27 H27 119.7
C26 C27 H27 119.7
C27 C28 C23 119.89(15)
C27 C28 H28 120.1
C23 C28 H28 120.1

loop_
_geom_bond_atom_site_label_1
_geom_bond_atom_site_label_2
_geom_bond_distance
S1 O2 1.4265(12)
S1 O1 1.4266(13)
S1 N1 1.6850(13)
S1 C9 1.7604(16)
S2 C2 1.7584(15)
S2 C23 1.7832(16)
O3 C16 1.346(2)
O3 C15 1.4527(18)
O4 C16 1.206(2)
N1 C8 1.416(2)
N1 C1 1.4179(18)
C1 C2 1.363(2)
C1 C15 1.489(2)
C2 C3 1.443(2)
C3 C4 1.396(2)
C3 C8 1.407(2)
C4 C5 1.381(2)
C4 H4 0.95
C5 C6 1.407(2)
C5 H5 0.95
C6 C7 1.383(2)
C6 H6 0.95
C7 C8 1.400(2)
C7 H7 0.95
C9 C10 1.391(2)
C9 C14 1.392(2)
C10 C11 1.388(2)
C10 H10 0.95
C11 C12 1.387(2)
C11 H11 0.95
C12 C13 1.383(2)
C12 H12 0.95
C13 C14 1.386(2)
C13 H13 0.95
C14 H14 0.95
C15 H15A 0.99
C15 H15B 0.99
C16 C17 1.493(2)
C17 C22 1.390(2)
C17 C18 1.392(2)
C18 C19 1.389(2)
C18 H18 0.95
C19 C20 1.388(3)
C19 H19 0.95
C20 C21 1.386(3)
C20 H20 0.95
C21 C22 1.391(2)
C21 H21 0.95
C22 H22 0.95
C23 C24 1.390(2)
C23 C28 1.394(2)
C24 C25 1.397(2)
C24 H24 0.95
C25 C26 1.384(2)
C25 H25 0.95
C26 C27 1.390(3)
C26 H26 0.95
C27 C28 1.389(2)
C27 H27 0.95
C28 H28 0.95

loop_
_geom_hbond_atom_site_label_D
_geom_hbond_atom_site_label_H
_geom_hbond_atom_site_label_A
_geom_hbond_site_symmetry_A
_geom_hbond_distance_DH
_geom_hbond_distance_HA
_geom_hbond_distance_DA
_geom_hbond_angle_DHA
C4 H4 O4 1_545 0.95 2.57 3.455(2) 156
C7 H7 O2 . 0.95 2.41 2.950(2) 116
C10 H10 O4 3_665 0.95 2.53 3.409(2) 154
C14 H14 O2 . 0.95 2.57 2.921(2) 102
C15 H15B O1 . 0.99 2.33 2.814(2) 109
C24 H24 Cg1 1_555 0.95 2.96 3.6631(17) 132
C21 H21 Cg2 1_565 0.95 2.60 3.4595(19) 150
C28 H28 Cg3 3_655 0.95 2.88 3.7496(17) 152
C12 H12 Cg4 2_554 0.95 2.88 3.8134(17) 169
C19 H19 Cg4 2_555 0.95 2.71 3.5157(17) 143

loop_
_geom_torsion_atom_site_label_1
_geom_torsion_atom_site_label_2
_geom_torsion_atom_site_label_3
_geom_torsion_atom_site_label_4
_geom_torsion
O2 S1 N1 C8 33.81(14)
O1 S1 N1 C8 162.85(12)
C9 S1 N1 C8 -81.40(13)
O2 S1 N1 C1 -145.92(12)
O1 S1 N1 C1 -16.87(14)
C9 S1 N1 C1 98.87(13)
C8 N1 C1 C2 -1.59(16)
S1 N1 C1 C2 178.17(11)
C8 N1 C1 C15 179.26(13)
S1 N1 C1 C15 -1.0(2)
N1 C1 C2 C3 2.10(17)
C15 C1 C2 C3 -178.78(14)
N1 C1 C2 S2 -177.04(11)
C15 C1 C2 S2 2.1(2)
C23 S2 C2 C1 86.84(15)
C23 S2 C2 C3 -92.16(14)
C1 C2 C3 C4 178.55(16)
S2 C2 C3 C4 -2.3(3)
C1 C2 C3 C8 -1.83(17)
S2 C2 C3 C8 177.31(11)
C8 C3 C4 C5 -1.5(2)
C2 C3 C4 C5 178.05(16)
C3 C4 C5 C6 -0.3(2)
C4 C5 C6 C7 1.5(2)
C5 C6 C7 C8 -0.9(2)
C6 C7 C8 C3 -1.0(2)
C6 C7 C8 N1 -178.80(15)
C4 C3 C8 C7 2.3(2)
C2 C3 C8 C7 -177.43(14)
C4 C3 C8 N1 -179.51(13)
C2 C3 C8 N1 0.81(16)
C1 N1 C8 C7 178.44(15)
S1 N1 C8 C7 -1.3(2)
C1 N1 C8 C3 0.43(16)
S1 N1 C8 C3 -179.34(10)
O2 S1 C9 C10 158.35(13)
O1 S1 C9 C10 24.92(15)
N1 S1 C9 C10 -88.94(14)
O2 S1 C9 C14 -16.65(16)
O1 S1 C9 C14 -150.07(13)
N1 S1 C9 C14 96.07(14)
C14 C9 C10 C11 0.6(2)
S1 C9 C10 C11 -174.20(13)
C9 C10 C11 C12 0.1(3)
C10 C11 C12 C13 -1.0(3)
C11 C12 C13 C14 1.3(3)
C12 C13 C14 C9 -0.6(3)
C10 C9 C14 C13 -0.4(3)
S1 C9 C14 C13 174.47(13)
C16 O3 C15 C1 -159.19(12)
C2 C1 C15 O3 -93.00(18)
N1 C1 C15 O3 85.99(17)
C15 O3 C16 O4 3.8(2)
C15 O3 C16 C17 -173.68(12)
O4 C16 C17 C22 9.7(2)
O3 C16 C17 C22 -172.88(13)
O4 C16 C17 C18 -167.07(16)
O3 C16 C17 C18 10.4(2)
C22 C17 C18 C19 -1.8(2)
C16 C17 C18 C19 174.89(14)
C17 C18 C19 C20 1.7(2)
C18 C19 C20 C21 0.1(3)
C19 C20 C21 C22 -1.9(3)
C18 C17 C22 C21 0.0(2)
C16 C17 C22 C21 -176.75(14)
C20 C21 C22 C17 1.8(2)
C2 S2 C23 C24 -1.34(17)
C2 S2 C23 C28 179.68(13)
C28 C23 C24 C25 0.2(2)
S2 C23 C24 C25 -178.72(13)
C23 C24 C25 C26 0.3(3)
C24 C25 C26 C27 -0.8(3)
C25 C26 C27 C28 0.8(3)
C26 C27 C28 C23 -0.2(3)
C24 C23 C28 C27 -0.3(2)
S2 C23 C28 C27 178.78(13)

loop_
_cod_related_entry_id
_cod_related_entry_database
_cod_related_entry_code
1 ChemSpider 21126092
